data_1507263
loop_
_publ_author_name
'Reddy, P. Ganapati'
'Varghese, Babu'
'Baskaran, Sundarababu'

_publ_section_title
;
 Epoxide-initiated electrophilic cyclization of azides: a novel route for
 the stereoselective construction of azabicyclic ring systems and total
 synthesis of (+/-)-indolizidine 167B and 209D.
;
_journal_issue 4
_journal_name_full 'Organic letters'
_journal_page_first 583
_journal_page_last 585
_journal_paper_doi 10.1021/ol027563v
_journal_volume 5
_journal_year 2003
_chemical_formula_sum 'C16 H21 Br Cl N O2'
_chemical_formula_weight 374.70
_chemical_name_systematic
;
 ?
;
_space_group_IT_number 14
_symmetry_cell_setting monoclinic
_symmetry_space_group_name_Hall '-P 2ybc'
_symmetry_space_group_name_H-M 'P 1 21/c 1'
_atom_sites_solution_hydrogens geom
_atom_sites_solution_primary direct
_atom_sites_solution_secondary difmap
_audit_creation_method SHELXL-97
_cell_angle_alpha 90.00
_cell_angle_beta 97.29(6)
_cell_angle_gamma 90.00
_cell_formula_units_Z 4
_cell_length_a 11.517(7)
_cell_length_b 7.363(10)
_cell_length_c 18.932(11)
_cell_measurement_reflns_used 25
_cell_measurement_temperature 293(2)
_cell_measurement_theta_max 15
_cell_measurement_theta_min 10
_cell_volume 1592(3)
_computing_cell_refinement 'cad4 programs'
_computing_data_collection 'cad4 programs'
_computing_data_reduction 'XCAD4 (WINGX)'
_computing_molecular_graphics 'ORTEP3 (WINGX)'
_computing_publication_material 'SHELXL-97 (Sheldrick, 1997)'
_computing_structure_refinement 'SHELXL-97 (Sheldrick, 1997)'
_computing_structure_solution 'SHELXL-96 (Sheldrick, 1997)'
_diffrn_ambient_temperature 293(2)
_diffrn_measured_fraction_theta_full 0.997
_diffrn_measured_fraction_theta_max 0.997
_diffrn_measurement_device_type 'cad4 diffractometer'
_diffrn_measurement_method 'omega twotheta'
_diffrn_radiation_monochromator graphite
_diffrn_radiation_source 'fine-focus sealed tube'
_diffrn_radiation_type MoK\a
_diffrn_radiation_wavelength 0.71073
_diffrn_reflns_av_R_equivalents 0.0628
_diffrn_reflns_av_sigmaI/netI 0.1418
_diffrn_reflns_limit_h_max 13
_diffrn_reflns_limit_h_min 0
_diffrn_reflns_limit_k_max 8
_diffrn_reflns_limit_k_min 0
_diffrn_reflns_limit_l_max 22
_diffrn_reflns_limit_l_min -22
_diffrn_reflns_number 2952
_diffrn_reflns_theta_full 24.99
_diffrn_reflns_theta_max 24.99
_diffrn_reflns_theta_min 2.17
_diffrn_standards_decay_% 0
_diffrn_standards_interval_time '1 hour'
_diffrn_standards_number 2
_exptl_absorpt_coefficient_mu 2.753
_exptl_absorpt_correction_T_max 0.9968
_exptl_absorpt_correction_T_min 0.6875
_exptl_absorpt_correction_type psi-scan
_exptl_absorpt_process_details
;
North A.C.T., Phillips D.C. & Mathews F.S. (1968) Acta. Cryst. A24, 351
Number of psi-scan sets used was   1
Theta correction was applied.
Averaged transmission function was used.
No Fourier smoothing was applied.
;
_exptl_crystal_colour colourless
_exptl_crystal_density_diffrn 1.563
_exptl_crystal_density_method 'not measured'
_exptl_crystal_description plate
_exptl_crystal_F_000 768
_exptl_crystal_size_max 0.3
_exptl_crystal_size_mid 0.3
_exptl_crystal_size_min 0.2
_refine_diff_density_max 0.369
_refine_diff_density_min -0.486
_refine_diff_density_rms 0.088
_refine_ls_extinction_method none
_refine_ls_goodness_of_fit_ref 0.850
_refine_ls_hydrogen_treatment mixed
_refine_ls_matrix_type full
_refine_ls_number_parameters 163
_refine_ls_number_reflns 2804
_refine_ls_number_restraints 0
_refine_ls_restrained_S_all 0.850
_refine_ls_R_factor_all 0.1282
_refine_ls_R_factor_gt 0.0542
_refine_ls_shift/su_max 0.000
_refine_ls_shift/su_mean 0.000
_refine_ls_structure_factor_coef Fsqd
_refine_ls_weighting_details 'calc w=1/[\s^2^(Fo^2^)+(0.0555P)^2^+0.0000P] where P=(Fo^2^+2Fc^2^)/3'
_refine_ls_weighting_scheme calc
_refine_ls_wR_factor_gt 0.1127
_refine_ls_wR_factor_ref 0.1268
_reflns_number_gt 1291
_reflns_number_total 2804
_reflns_threshold_expression >2sigma(I)
_cod_data_source_file ol027563vsi20021227_091604.cif
_cod_data_source_block greddy
_cod_original_cell_volume 1592(2)
_cod_original_sg_symbol_H-M P21/c
_cod_database_code 1507263
_exptl_absorpt_factor_mur 0.000

loop_
_symmetry_equiv_pos_as_xyz
'x, y, z'
'-x, y+1/2, -z+1/2'
'-x, -y, -z'
'x, -y-1/2, z-1/2'

loop_
_atom_site_label
_atom_site_type_symbol
_atom_site_fract_x
_atom_site_fract_y
_atom_site_fract_z
_atom_site_U_iso_or_equiv
_atom_site_adp_type
_atom_site_occupancy
_atom_site_symmetry_multiplicity
_atom_site_calc_flag
_atom_site_refinement_flags
C1 C 0.6993(5) 0.8529(9) 0.3596(3) 0.0294(16) Uani 1 1 d .
H1A H 0.7127 0.9177 0.4045 0.035 Uiso 1 1 calc R
H1B H 0.7286 0.7299 0.3667 0.035 Uiso 1 1 calc R
C2 C 0.5690(5) 0.8526(9) 0.3305(3) 0.0331(17) Uani 1 1 d .
H2A H 0.5292 0.7464 0.3460 0.040 Uiso 1 1 calc R
H2B H 0.5298 0.9616 0.3439 0.040 Uiso 1 1 calc R
C3 C 0.5780(6) 0.8474(11) 0.2533(3) 0.043(2) Uani 1 1 d .
H3A H 0.5323 0.9463 0.2301 0.051 Uiso 1 1 calc R
H3B H 0.5447 0.7344 0.2337 0.051 Uiso 1 1 calc R
C5 C 0.7404(7) 0.9400(11) 0.1725(4) 0.055(2) Uani 1 1 d .
H5 H 0.7144 1.0665 0.1669 0.065 Uiso 1 1 calc R
C6 C 0.8740(7) 0.9325(10) 0.1782(4) 0.049(2) Uani 1 1 d .
H6A H 0.8990 0.8067 0.1780 0.059 Uiso 1 1 calc R
H6B H 0.8994 0.9921 0.1371 0.059 Uiso 1 1 calc R
C7 C 0.9295(7) 1.0215(11) 0.2437(4) 0.056(2) Uani 1 1 d .
H7A H 1.0139 1.0100 0.2466 0.068 Uiso 1 1 calc R
H7B H 0.9103 1.1498 0.2421 0.068 Uiso 1 1 calc R
C8 C 0.8897(6) 0.9395(9) 0.3073(3) 0.0337(17) Uani 1 1 d .
H8A H 0.9250 1.0033 0.3495 0.040 Uiso 1 1 calc R
H8B H 0.9148 0.8137 0.3112 0.040 Uiso 1 1 calc R
C9 C 0.7577(6) 0.9484(10) 0.3033(3) 0.0352(18) Uani 1 1 d .
H9 H 0.7346 1.0766 0.3027 0.042 Uiso 1 1 calc R
C10 C 0.6878(7) 0.8303(11) 0.1084(4) 0.060(2) Uani 1 1 d .
H10A H 0.7201 0.8733 0.0665 0.072 Uiso 1 1 calc R
H10B H 0.7104 0.7041 0.1156 0.072 Uiso 1 1 calc R
C12 C 0.5036(7) 0.7748(12) 0.0378(4) 0.047(2) Uani 1 1 d .
C13 C 0.3748(6) 0.7704(11) 0.0274(3) 0.0410(19) Uani 1 1 d .
C14 C 0.3131(6) 0.8358(9) 0.0796(3) 0.0329(17) Uani 1 1 d .
H14 H 0.3538 0.8848 0.1208 0.040 Uiso 1 1 calc R
C15 C 0.1924 0.8307 0.0725 0.031 Uani 1 1 d .
H15 H 0.1523 0.8744 0.1086 0.037 Uiso 1 1 calc R
C16 C 0.1313 0.7595 0.0106 0.032 Uani 1 1 d .
C17 C 0.1919 0.6938 -0.0431 0.037 Uani 1 1 d .
H17 H 0.1515 0.6464 -0.0846 0.044 Uiso 1 1 calc R
C18 C 0.3116(6) 0.6998(9) -0.0341(3) 0.043(2) Uani 1 1 d .
H18 H 0.3518 0.6555 -0.0700 0.052 Uiso 1 1 calc R
N4 N 0.7003(4) 0.8625(7) 0.2374(3) 0.0283(13) Uani 1 1 d .
H4 H 0.7275 0.7464 0.2393 0.034 Uiso 1 1 calc R
O11 O 0.5595(4) 0.8413(7) 0.0951(3) 0.0476(13) Uani 1 1 d .
O12 O 0.5588(5) 0.7138(8) -0.0082(3) 0.0658(18) Uani 1 1 d .
Cl Cl 0.73170(17) 0.4468(3) 0.23162(10) 0.0466(5) Uani 1 1 d .
Br Br -0.03074(6) 0.74877(13) -0.00031(4) 0.0485(3) Uani 1 1 d .

loop_
_atom_site_aniso_label
_atom_site_aniso_U_11
_atom_site_aniso_U_22
_atom_site_aniso_U_33
_atom_site_aniso_U_23
_atom_site_aniso_U_13
_atom_site_aniso_U_12
C1 0.033(4) 0.025(4) 0.031(4) -0.002(3) 0.005(3) 0.010(3)
C2 0.033(4) 0.026(4) 0.041(4) 0.003(4) 0.011(3) -0.004(4)
C3 0.042(5) 0.041(5) 0.044(4) -0.005(4) 0.001(4) 0.000(4)
C5 0.052(6) 0.048(6) 0.062(6) 0.009(5) 0.002(4) 0.010(5)
C6 0.067(6) 0.037(5) 0.045(5) 0.006(4) 0.013(4) 0.007(5)
C7 0.045(6) 0.057(6) 0.067(6) -0.001(5) 0.005(5) 0.004(4)
C8 0.042(5) 0.023(4) 0.035(4) -0.003(3) 0.002(3) 0.003(4)
C9 0.034(4) 0.029(4) 0.043(4) 0.002(3) 0.005(3) 0.009(4)
C10 0.082(7) 0.055(6) 0.043(5) 0.010(4) 0.011(4) 0.002(5)
C12 0.048(5) 0.045(6) 0.049(5) -0.006(5) 0.011(4) -0.002(5)
C13 0.036(4) 0.045(5) 0.042(4) -0.003(4) 0.004(3) 0.001(4)
C14 0.040(4) 0.038(4) 0.020(4) -0.006(3) -0.001(3) -0.003(4)
C15 0.031 0.031 0.031 0.000 0.004 0.000
C16 0.032 0.032 0.032 0.000 0.004 0.000
C17 0.037 0.037 0.037 0.000 0.005 0.000
C18 0.047(5) 0.047(6) 0.038(4) -0.006(3) 0.012(4) 0.003(4)
N4 0.027(3) 0.017(3) 0.040(3) 0.006(3) 0.003(3) 0.010(3)
O11 0.036(3) 0.056(3) 0.051(3) -0.002(3) 0.005(3) -0.001(3)
O12 0.064(4) 0.069(5) 0.064(4) 0.000(3) 0.006(3) -0.001(3)
Cl 0.0512(13) 0.0417(12) 0.0471(12) 0.0009(10) 0.0066(9) -0.0017(11)
Br 0.0471(4) 0.0483(4) 0.0499(4) -0.0019(6) 0.0060(3) 0.0002(6)

loop_
_atom_type_symbol
_atom_type_description
_atom_type_scat_dispersion_real
_atom_type_scat_dispersion_imag
_atom_type_scat_source
C C 0.0033 0.0016 'International Tables Vol C Tables 4.2.6.8 and 6.1.1.4'
H H 0.0000 0.0000 'International Tables Vol C Tables 4.2.6.8 and 6.1.1.4'
N N 0.0061 0.0033 'International Tables Vol C Tables 4.2.6.8 and 6.1.1.4'
O O 0.0106 0.0060 'International Tables Vol C Tables 4.2.6.8 and 6.1.1.4'
Cl Cl 0.1484 0.1585 'International Tables Vol C Tables 4.2.6.8 and 6.1.1.4'
Br Br -0.2901 2.4595 'International Tables Vol C Tables 4.2.6.8 and 6.1.1.4'

loop_
_geom_angle_atom_site_label_1
_geom_angle_atom_site_label_2
_geom_angle_atom_site_label_3
_geom_angle
C9 C1 C2 104.6(5)
C3 C2 C1 99.6(5)
C2 C3 N4 112.7(5)
N4 C5 C10 108.8(6)
N4 C5 C6 110.2(6)
C10 C5 C6 109.4(7)
C7 C6 C5 111.6(7)
C8 C7 C6 111.0(7)
C7 C8 C9 110.8(6)
N4 C9 C1 101.9(5)
N4 C9 C8 111.3(5)
C1 C9 C8 118.7(5)
O11 C10 C5 113.4(6)
O12 C12 O11 119.3(7)
O12 C12 C13 120.1(7)
O11 C12 C13 120.6(7)
C14 C13 C18 117.9(6)
C14 C13 C12 120.0(6)
C18 C13 C12 122.1(7)
C13 C14 C15 121.7(5)
C14 C15 C16 119.3(3)
C17 C16 C15 120.0
C17 C16 Br 119.70(5)
C15 C16 Br 120.30(5)
C18 C17 C16 119.3(3)
C17 C18 C13 121.8(6)
C9 N4 C5 112.4(6)
C9 N4 C3 101.3(5)
C5 N4 C3 127.1(5)
C12 O11 C10 120.5(6)

loop_
_geom_bond_atom_site_label_1
_geom_bond_atom_site_label_2
_geom_bond_distance
C1 C9 1.506(9)
C1 C2 1.532(8)
C2 C3 1.480(8)
C3 N4 1.481(8)
C5 N4 1.480(9)
C5 C10 1.520(10)
C5 C6 1.529(9)
C6 C7 1.475(9)
C7 C8 1.471(9)
C8 C9 1.514(8)
C9 N4 1.478(8)
C10 O11 1.470(8)
C12 O12 1.227(8)
C12 O11 1.286(8)
C12 C13 1.472(9)
C13 C14 1.376(9)
C13 C18 1.393(9)
C14 C15 1.380(7)
C15 C16 1.3900
C16 C17 1.3898
C16 Br 1.8533(14)
C17 C18 1.368(7)

loop_
_geom_torsion_atom_site_label_1
_geom_torsion_atom_site_label_2
_geom_torsion_atom_site_label_3
_geom_torsion_atom_site_label_4
_geom_torsion
C9 C1 C2 C3 30.3(7)
C1 C2 C3 N4 -5.4(7)
N4 C5 C6 C7 -54.6(9)
C10 C5 C6 C7 -174.2(6)
C5 C6 C7 C8 56.8(9)
C6 C7 C8 C9 -56.9(8)
C2 C1 C9 N4 -45.0(6)
C2 C1 C9 C8 -167.6(6)
C7 C8 C9 N4 55.6(8)
C7 C8 C9 C1 173.3(6)
N4 C5 C10 O11 64.2(8)
C6 C5 C10 O11 -175.4(6)
O12 C12 C13 C14 178.8(8)
O11 C12 C13 C14 -0.8(13)
O12 C12 C13 C18 -0.6(13)
O11 C12 C13 C18 179.8(7)
C18 C13 C14 C15 0.7(11)
C12 C13 C14 C15 -178.7(6)
C13 C14 C15 C16 -0.7(8)
C14 C15 C16 C17 0.3(3)
C14 C15 C16 Br 179.4(3)
C15 C16 C17 C18 0.2(3)
Br C16 C17 C18 -179.0(3)
C16 C17 C18 C13 -0.2(8)
C14 C13 C18 C17 -0.3(11)
C12 C13 C18 C17 179.1(6)
C1 C9 N4 C5 177.8(5)
C8 C9 N4 C5 -54.7(7)
C1 C9 N4 C3 39.4(6)
C8 C9 N4 C3 166.9(6)
C10 C5 N4 C9 173.7(6)
C6 C5 N4 C9 53.7(8)
C10 C5 N4 C3 -61.1(9)
C6 C5 N4 C3 178.9(6)
C2 C3 N4 C9 -21.6(7)
C2 C3 N4 C5 -151.3(7)
O12 C12 O11 C10 -5.3(12)
C13 C12 O11 C10 174.2(7)
C5 C10 O11 C12 171.2(7)
